data_4102490
loop_
_publ_author_name
'Shunsuke Chiba'
'Line Zhang'
'Jian-Yuan Lee'

_publ_contact_author
;
Dr Shunsuke Chiba
Division of Chemistry and Biological Chemistry
School of Physical and Mathematical Sciences
Nanyang Technological University
21 Nanyang Link
Singapore 637371
Singapore
;
_publ_contact_author_email shunsuke@ntu.edu.sg
_publ_contact_author_fax '+65 6791 1961'
_publ_contact_author_phone '+65 6513 8013'
_publ_section_title
;
 Copper-Catalyzed Synthesis of Azaspirocyclohexadienones from
 \a-Azido-N-arylamides under an Oxygen Atmosphere
;
_journal_name_full 'Journal of the American Chemical Society'
_journal_page_first 7266
_journal_page_last 7267
_journal_paper_doi 10.1021/ja1027327
_journal_volume 132
_journal_year 2010
_chemical_formula_moiety 'C16 H16 N2 O2'
_chemical_formula_sum 'C16 H16 N2 O2'
_chemical_formula_weight 268.31
_chemical_name_systematic
; 
 ? 
;
_space_group_IT_number 4
_symmetry_cell_setting monoclinic
_symmetry_space_group_name_Hall 'P 2yb'
_symmetry_space_group_name_H-M 'P 1 21 1'
_atom_sites_solution_hydrogens geom
_atom_sites_solution_primary direct
_atom_sites_solution_secondary difmap
_audit_creation_method SHELXL-97
_cell_angle_alpha 90.00
_cell_angle_beta 92.7640(10)
_cell_angle_gamma 90.00
_cell_formula_units_Z 8
_cell_length_a 12.95950(10)
_cell_length_b 16.0569(2)
_cell_length_c 13.3906(2)
_cell_measurement_reflns_used 9904
_cell_measurement_temperature 103(2)
_cell_measurement_theta_max 30.58
_cell_measurement_theta_min 2.48
_cell_volume 2783.20(6)
_computing_cell_refinement 'Bruker SAINT'
_computing_data_collection 'Bruker APEX2'
_computing_data_reduction 'Bruker SAINT'
_computing_molecular_graphics 'Bruker SHELXTL'
_computing_publication_material 'Bruker SHELXTL'
_computing_structure_refinement 'SHELXL-97 (Sheldrick, 2008)'
_computing_structure_solution 'SHELXS-97 (Sheldrick, 2008)'
_diffrn_ambient_temperature 103(2)
_diffrn_measured_fraction_theta_full 0.994
_diffrn_measured_fraction_theta_max 0.994
_diffrn_measurement_device_type 'Bruker APEX-II CCD'
_diffrn_measurement_method '\f and \w scans'
_diffrn_radiation_monochromator graphite
_diffrn_radiation_source 'fine-focus sealed tube'
_diffrn_radiation_type MoK\a
_diffrn_radiation_wavelength 0.71073
_diffrn_reflns_av_R_equivalents 0.0423
_diffrn_reflns_av_sigmaI/netI 0.0399
_diffrn_reflns_limit_h_max 18
_diffrn_reflns_limit_h_min -12
_diffrn_reflns_limit_k_max 23
_diffrn_reflns_limit_k_min -23
_diffrn_reflns_limit_l_max 19
_diffrn_reflns_limit_l_min -19
_diffrn_reflns_number 44284
_diffrn_reflns_theta_full 31.10
_diffrn_reflns_theta_max 31.10
_diffrn_reflns_theta_min 1.57
_exptl_absorpt_coefficient_mu 0.086
_exptl_absorpt_correction_T_max 0.9949
_exptl_absorpt_correction_T_min 0.9747
_exptl_absorpt_correction_type multi-scan
_exptl_absorpt_process_details sadabs
_exptl_crystal_colour colourless
_exptl_crystal_density_diffrn 1.281
_exptl_crystal_density_method 'not measured'
_exptl_crystal_description plate
_exptl_crystal_F_000 1136
_exptl_crystal_size_max 0.30
_exptl_crystal_size_mid 0.12
_exptl_crystal_size_min 0.06
_refine_diff_density_max 0.428
_refine_diff_density_min -0.444
_refine_diff_density_rms 0.110
_refine_ls_extinction_method none
_refine_ls_goodness_of_fit_ref 1.083
_refine_ls_hydrogen_treatment constr
_refine_ls_matrix_type full
_refine_ls_number_parameters 733
_refine_ls_number_reflns 9189
_refine_ls_number_restraints 1
_refine_ls_restrained_S_all 1.083
_refine_ls_R_factor_all 0.0604
_refine_ls_R_factor_gt 0.0413
_refine_ls_shift/su_max 0.001
_refine_ls_shift/su_mean 0.000
_refine_ls_structure_factor_coef Fsqd
_refine_ls_weighting_details 'calc w=1/[\s^2^(Fo^2^)+(0.0696P)^2^+0.3232P] where P=(Fo^2^+2Fc^2^)/3'
_refine_ls_weighting_scheme calc
_refine_ls_wR_factor_gt 0.1012
_refine_ls_wR_factor_ref 0.1248
_reflns_number_gt 7517
_reflns_number_total 9189
_reflns_threshold_expression >2sigma(I)
_cod_data_source_file ja1027327_si_006.cif
_cod_data_source_block 10_chiba33s
_cod_database_code 4102490

loop_
_symmetry_equiv_pos_as_xyz
'x, y, z'
'-x, y+1/2, -z'

loop_
_atom_site_label
_atom_site_type_symbol
_atom_site_fract_x
_atom_site_fract_y
_atom_site_fract_z
_atom_site_U_iso_or_equiv
_atom_site_adp_type
_atom_site_occupancy
_atom_site_symmetry_multiplicity
_atom_site_calc_flag
_atom_site_refinement_flags
C1 C 0.12304(17) 0.35500(17) 1.35780(18) 0.0213(5) Uani 1 1 d .
H1A H 0.1146 0.3058 1.4000 0.032 Uiso 1 1 calc R
H1B H 0.0588 0.3653 1.3181 0.032 Uiso 1 1 calc R
H1C H 0.1393 0.4035 1.4001 0.032 Uiso 1 1 calc R
C2 C 0.21120(16) 0.33993(15) 1.28781(16) 0.0162(4) Uani 1 1 d .
C3 C 0.21853(17) 0.41248(15) 1.21697(17) 0.0176(4) Uani 1 1 d .
H3 H 0.2409 0.4646 1.2437 0.021 Uiso 1 1 calc R
C4 C 0.19558(17) 0.40771(15) 1.11951(17) 0.0165(4) Uani 1 1 d .
H4 H 0.2003 0.4569 1.0805 0.020 Uiso 1 1 calc R
C5 C 0.16246(15) 0.32828(14) 1.06754(16) 0.0137(4) Uani 1 1 d .
C6 C 0.17214(16) 0.25358(14) 1.13513(17) 0.0163(4) Uani 1 1 d .
H6 H 0.1627 0.1998 1.1066 0.020 Uiso 1 1 calc R
C7 C 0.19321(17) 0.25943(14) 1.23257(17) 0.0174(4) Uani 1 1 d .
H7 H 0.1972 0.2093 1.2702 0.021 Uiso 1 1 calc R
C8 C -0.03410(17) 0.35057(18) 1.08274(19) 0.0238(5) Uani 1 1 d .
H8A H -0.0903 0.3724 1.0386 0.036 Uiso 1 1 calc R
H8B H -0.0166 0.3914 1.1352 0.036 Uiso 1 1 calc R
H8C H -0.0562 0.2985 1.1133 0.036 Uiso 1 1 calc R
C9 C 0.05194(16) 0.32465(14) 0.92546(17) 0.0146(4) Uani 1 1 d .
C10 C 0.16388(15) 0.31287(13) 0.90087(16) 0.0130(4) Uani 1 1 d .
C11 C 0.19836(15) 0.30471(14) 0.79853(16) 0.0139(4) Uani 1 1 d .
C12 C 0.29610(16) 0.33361(15) 0.77600(17) 0.0178(4) Uani 1 1 d .
H12 H 0.3414 0.3551 0.8277 0.021 Uiso 1 1 calc R
C13 C 0.32722(18) 0.33105(16) 0.67884(18) 0.0217(5) Uani 1 1 d .
H13 H 0.3934 0.3518 0.6639 0.026 Uiso 1 1 calc R
C14 C 0.26276(18) 0.29854(17) 0.60305(18) 0.0225(5) Uani 1 1 d .
H14 H 0.2841 0.2977 0.5362 0.027 Uiso 1 1 calc R
C15 C 0.16663(19) 0.26723(16) 0.62544(18) 0.0215(5) Uani 1 1 d .
H15 H 0.1233 0.2430 0.5741 0.026 Uiso 1 1 calc R
C16 C 0.13363(18) 0.27122(15) 0.72228(17) 0.0179(4) Uani 1 1 d .
H16 H 0.0670 0.2512 0.7368 0.022 Uiso 1 1 calc R
C17 C 0.36943(17) 0.0734(2) 0.69709(18) 0.0291(6) Uani 1 1 d .
H17A H 0.3725 0.0255 0.7425 0.044 Uiso 1 1 calc R
H17B H 0.3058 0.0707 0.6546 0.044 Uiso 1 1 calc R
H17C H 0.3702 0.1250 0.7362 0.044 Uiso 1 1 calc R
C18 C 0.46306(16) 0.07182(17) 0.63134(16) 0.0198(5) Uani 1 1 d .
C19 C 0.46255(18) -0.00731(17) 0.57225(18) 0.0217(5) Uani 1 1 d .
H19 H 0.4776 -0.0578 0.6070 0.026 Uiso 1 1 calc R
C20 C 0.44230(18) -0.01116(15) 0.47415(18) 0.0187(4) Uani 1 1 d .
H20 H 0.4418 -0.0641 0.4424 0.022 Uiso 1 1 calc R
C21 C 0.42010(15) 0.06510(15) 0.41121(15) 0.0141(4) Uani 1 1 d .
C22 C 0.44054(16) 0.14522(15) 0.46689(17) 0.0162(4) Uani 1 1 d .
H22 H 0.4393 0.1961 0.4307 0.019 Uiso 1 1 calc R
C23 C 0.46022(17) 0.14708(16) 0.56511(18) 0.0185(4) Uani 1 1 d .
H23 H 0.4734 0.1997 0.5955 0.022 Uiso 1 1 calc R
C24 C 0.22275(16) 0.06529(17) 0.42993(17) 0.0205(4) Uani 1 1 d .
H24A H 0.1600 0.0625 0.3862 0.031 Uiso 1 1 calc R
H24B H 0.2227 0.1171 0.4687 0.031 Uiso 1 1 calc R
H24C H 0.2247 0.0176 0.4756 0.031 Uiso 1 1 calc R
C25 C 0.30950(15) 0.06059(14) 0.26940(16) 0.0138(4) Uani 1 1 d .
C26 C 0.42212(15) 0.06154(14) 0.24415(15) 0.0139(4) Uani 1 1 d .
C27 C 0.45741(16) 0.05838(14) 0.14179(16) 0.0153(4) Uani 1 1 d .
C28 C 0.39820(18) 0.09229(15) 0.06220(17) 0.0198(4) Uani 1 1 d .
H28 H 0.3340 0.1183 0.0737 0.024 Uiso 1 1 calc R
C29 C 0.4335(2) 0.08788(17) -0.03429(18) 0.0253(5) Uani 1 1 d .
H29 H 0.3937 0.1119 -0.0884 0.030 Uiso 1 1 calc R
C30 C 0.5260(2) 0.04876(18) -0.05194(19) 0.0282(6) Uani 1 1 d .
H30 H 0.5490 0.0448 -0.1181 0.034 Uiso 1 1 calc R
C31 C 0.5854(2) 0.01530(17) 0.02787(19) 0.0254(5) Uani 1 1 d .
H31 H 0.6491 -0.0113 0.0158 0.030 Uiso 1 1 calc R
C32 C 0.55237(17) 0.02047(15) 0.12464(18) 0.0181(4) Uani 1 1 d .
H32 H 0.5938 -0.0015 0.1789 0.022 Uiso 1 1 calc R
C33 C 0.59217(17) 0.3014(2) -0.20314(19) 0.0256(5) Uani 1 1 d .
H33A H 0.5925 0.3506 -0.2463 0.038 Uiso 1 1 calc R
H33B H 0.5311 0.3028 -0.1628 0.038 Uiso 1 1 calc R
H33C H 0.5904 0.2510 -0.2445 0.038 Uiso 1 1 calc R
C34 C 0.69030(15) 0.30084(16) -0.13374(16) 0.0167(4) Uani 1 1 d .
C35 C 0.68965(17) 0.22498(15) -0.06842(18) 0.0189(4) Uani 1 1 d .
H35 H 0.6976 0.1722 -0.0993 0.023 Uiso 1 1 calc R
C36 C 0.67872(17) 0.22657(14) 0.02951(18) 0.0170(4) Uani 1 1 d .
H36 H 0.6796 0.1753 0.0649 0.020 Uiso 1 1 calc R
C37 C 0.66501(15) 0.30583(14) 0.08695(16) 0.0140(4) Uani 1 1 d .
C38 C 0.68223(16) 0.38234(14) 0.02496(17) 0.0162(4) Uani 1 1 d .
H38 H 0.6836 0.4351 0.0572 0.019 Uiso 1 1 calc R
C39 C 0.69550(16) 0.37947(14) -0.07242(18) 0.0173(4) Uani 1 1 d .
H39 H 0.7092 0.4303 -0.1057 0.021 Uiso 1 1 calc R
C40 C 0.46534(16) 0.30720(17) 0.06857(18) 0.0201(4) Uani 1 1 d .
H40A H 0.4070 0.3038 0.1124 0.030 Uiso 1 1 calc R
H40B H 0.4638 0.2592 0.0232 0.030 Uiso 1 1 calc R
H40C H 0.4603 0.3587 0.0294 0.030 Uiso 1 1 calc R
C41 C 0.56857(16) 0.30575(15) 0.22919(17) 0.0159(4) Uani 1 1 d .
C42 C 0.68343(15) 0.30783(14) 0.25401(16) 0.0146(4) Uani 1 1 d .
C43 C 0.72950(16) 0.31419(14) 0.35640(16) 0.0151(4) Uani 1 1 d .
C44 C 0.82331(17) 0.35636(14) 0.37192(17) 0.0172(4) Uani 1 1 d .
H44 H 0.8561 0.3799 0.3166 0.021 Uiso 1 1 calc R
C45 C 0.86853(18) 0.36401(16) 0.46677(19) 0.0232(5) Uani 1 1 d .
H45 H 0.9317 0.3936 0.4767 0.028 Uiso 1 1 calc R
C46 C 0.8220(2) 0.32863(17) 0.54800(19) 0.0255(5) Uani 1 1 d .
H46 H 0.8532 0.3338 0.6134 0.031 Uiso 1 1 calc R
C47 C 0.7291(2) 0.28548(16) 0.53284(19) 0.0244(5) Uani 1 1 d .
H47 H 0.6977 0.2603 0.5880 0.029 Uiso 1 1 calc R
C48 C 0.68227(18) 0.27917(16) 0.43808(18) 0.0205(5) Uani 1 1 d .
H48 H 0.6181 0.2510 0.4286 0.025 Uiso 1 1 calc R
C49 C 0.84819(17) 0.05686(19) 0.14352(18) 0.0244(5) Uani 1 1 d .
H49A H 0.8452 0.1041 0.0971 0.037 Uiso 1 1 calc R
H49B H 0.7866 0.0570 0.1832 0.037 Uiso 1 1 calc R
H49C H 0.8509 0.0048 0.1056 0.037 Uiso 1 1 calc R
C50 C 0.94492(15) 0.06423(16) 0.21323(16) 0.0171(4) Uani 1 1 d .
C51 C 0.95131(16) -0.01059(14) 0.28073(17) 0.0161(4) Uani 1 1 d .
H51 H 0.9665 -0.0630 0.2521 0.019 Uiso 1 1 calc R
C52 C 0.93690(16) -0.00753(14) 0.37797(17) 0.0150(4) Uani 1 1 d .
H52 H 0.9393 -0.0582 0.4146 0.018 Uiso 1 1 calc R
C53 C 0.91697(15) 0.07191(14) 0.43341(16) 0.0142(4) Uani 1 1 d .
C54 C 0.92951(17) 0.14822(14) 0.36938(18) 0.0176(4) Uani 1 1 d .
H54 H 0.9285 0.2015 0.4002 0.021 Uiso 1 1 calc R
C55 C 0.94184(17) 0.14379(15) 0.27176(18) 0.0194(5) Uani 1 1 d .
H55 H 0.9492 0.1946 0.2364 0.023 Uiso 1 1 calc R
C56 C 0.71819(16) 0.06220(18) 0.41209(18) 0.0221(5) Uani 1 1 d .
H56A H 0.6588 0.0654 0.4546 0.033 Uiso 1 1 calc R
H56B H 0.7182 0.0081 0.3782 0.033 Uiso 1 1 calc R
H56C H 0.7136 0.1068 0.3622 0.033 Uiso 1 1 calc R
C57 C 0.81823(16) 0.07985(14) 0.57325(17) 0.0152(4) Uani 1 1 d .
C58 C 0.93312(15) 0.08273(14) 0.60063(16) 0.0145(4) Uani 1 1 d .
C59 C 0.97765(16) 0.08563(14) 0.70328(16) 0.0151(4) Uani 1 1 d .
C60 C 1.07850(17) 0.05651(15) 0.72278(17) 0.0182(4) Uani 1 1 d .
H60 H 1.1175 0.0365 0.6695 0.022 Uiso 1 1 calc R
C61 C 1.12152(19) 0.05677(17) 0.81958(18) 0.0238(5) Uani 1 1 d .
H61 H 1.1896 0.0363 0.8327 0.029 Uiso 1 1 calc R
C62 C 1.0650(2) 0.08696(17) 0.89769(18) 0.0259(5) Uani 1 1 d .
H62 H 1.0942 0.0866 0.9641 0.031 Uiso 1 1 calc R
C63 C 0.9662(2) 0.11750(17) 0.87840(19) 0.0251(5) Uani 1 1 d .
H63 H 0.9284 0.1391 0.9317 0.030 Uiso 1 1 calc R
C64 C 0.92158(18) 0.11694(16) 0.78169(18) 0.0200(5) Uani 1 1 d .
H64 H 0.8535 0.1377 0.7691 0.024 Uiso 1 1 calc R
N1 N 0.22504(13) 0.31521(12) 0.97921(14) 0.0156(4) Uani 1 1 d .
N2 N 0.05586(13) 0.33498(13) 1.02511(14) 0.0156(4) Uani 1 1 d .
N3 N 0.48309(13) 0.06300(13) 0.32277(13) 0.0152(3) Uani 1 1 d .
N4 N 0.31269(12) 0.06340(13) 0.36972(13) 0.0151(3) Uani 1 1 d .
N5 N 0.73648(13) 0.30760(13) 0.17605(14) 0.0157(3) Uani 1 1 d .
N6 N 0.56173(13) 0.30694(13) 0.12895(14) 0.0158(4) Uani 1 1 d .
N7 N 0.98742(13) 0.07775(12) 0.52271(13) 0.0148(3) Uani 1 1 d .
N8 N 0.81321(13) 0.07141(13) 0.47350(14) 0.0162(4) Uani 1 1 d .
O1 O 0.30200(12) 0.33400(12) 1.35281(12) 0.0226(4) Uani 1 1 d .
H1 H 0.3539 0.3271 1.3185 0.034 Uiso 1 1 calc R
O2 O -0.02455(12) 0.32635(11) 0.86770(12) 0.0193(3) Uani 1 1 d .
O3 O 0.55074(12) 0.07524(14) 0.70041(12) 0.0264(4) Uani 1 1 d .
H3A H 0.6048 0.0799 0.6687 0.040 Uiso 1 1 calc R
O4 O 0.23335(11) 0.05692(11) 0.21128(12) 0.0188(3) Uani 1 1 d .
O5 O 0.77390(12) 0.29741(13) -0.20012(12) 0.0219(4) Uani 1 1 d .
H5 H 0.8299 0.3067 -0.1678 0.033 Uiso 1 1 calc R
O6 O 0.49785(12) 0.30457(12) 0.28710(12) 0.0218(3) Uani 1 1 d .
O7 O 1.02901(12) 0.06567(13) 0.14731(12) 0.0227(4) Uani 1 1 d .
H7A H 1.0851 0.0600 0.1808 0.034 Uiso 1 1 calc R
O8 O 0.74595(12) 0.08236(11) 0.62964(13) 0.0214(3) Uani 1 1 d .

loop_
_atom_site_aniso_label
_atom_site_aniso_U_11
_atom_site_aniso_U_22
_atom_site_aniso_U_33
_atom_site_aniso_U_23
_atom_site_aniso_U_13
_atom_site_aniso_U_12
C1 0.0161(10) 0.0295(13) 0.0186(11) 0.0007(10) 0.0051(8) 0.0044(9)
C2 0.0140(9) 0.0246(11) 0.0100(9) -0.0013(8) 0.0012(7) 0.0036(8)
C3 0.0165(9) 0.0193(11) 0.0175(11) -0.0022(8) 0.0044(8) -0.0019(8)
C4 0.0166(9) 0.0188(10) 0.0144(10) 0.0012(8) 0.0033(8) -0.0005(8)
C5 0.0096(8) 0.0193(10) 0.0123(9) -0.0007(8) 0.0013(7) 0.0004(7)
C6 0.0153(9) 0.0174(10) 0.0163(10) 0.0007(8) 0.0021(8) 0.0011(8)
C7 0.0156(10) 0.0189(10) 0.0180(11) 0.0028(8) 0.0023(8) 0.0035(8)
C8 0.0147(10) 0.0359(14) 0.0216(12) 0.0035(10) 0.0090(9) 0.0066(9)
C9 0.0125(9) 0.0157(10) 0.0157(10) 0.0020(8) 0.0022(7) -0.0007(7)
C10 0.0113(8) 0.0141(9) 0.0138(10) -0.0007(7) 0.0017(7) -0.0008(7)
C11 0.0135(8) 0.0153(9) 0.0131(9) -0.0007(8) 0.0023(7) 0.0000(8)
C12 0.0141(9) 0.0228(11) 0.0165(11) -0.0010(9) 0.0016(8) -0.0003(8)
C13 0.0175(10) 0.0296(13) 0.0187(11) 0.0024(9) 0.0067(8) 0.0015(9)
C14 0.0242(11) 0.0299(13) 0.0140(10) 0.0004(10) 0.0054(9) 0.0071(10)
C15 0.0247(11) 0.0253(12) 0.0144(11) -0.0030(9) -0.0013(9) 0.0012(9)
C16 0.0191(10) 0.0193(10) 0.0155(11) -0.0017(8) 0.0012(8) -0.0024(8)
C17 0.0164(10) 0.0558(19) 0.0155(11) 0.0030(12) 0.0044(8) -0.0015(11)
C18 0.0123(8) 0.0365(14) 0.0104(9) 0.0005(9) -0.0004(7) -0.0008(9)
C19 0.0181(10) 0.0294(12) 0.0176(12) 0.0085(9) 0.0021(9) 0.0013(9)
C20 0.0189(10) 0.0190(10) 0.0184(11) 0.0009(8) 0.0022(8) 0.0001(8)
C21 0.0098(7) 0.0217(10) 0.0108(9) -0.0001(8) 0.0016(7) 0.0000(8)
C22 0.0124(9) 0.0197(10) 0.0164(11) -0.0007(8) 0.0013(8) -0.0008(8)
C23 0.0131(9) 0.0254(12) 0.0170(11) -0.0042(9) -0.0001(8) -0.0004(8)
C24 0.0130(8) 0.0301(12) 0.0188(11) -0.0028(10) 0.0050(8) -0.0016(9)
C25 0.0119(8) 0.0143(9) 0.0151(10) -0.0019(8) -0.0002(7) -0.0002(8)
C26 0.0135(8) 0.0155(9) 0.0130(9) -0.0005(8) 0.0030(7) 0.0013(8)
C27 0.0173(9) 0.0157(9) 0.0130(10) -0.0021(8) 0.0025(7) -0.0037(8)
C28 0.0242(11) 0.0180(10) 0.0172(11) -0.0002(8) 0.0005(9) -0.0017(9)
C29 0.0384(14) 0.0243(12) 0.0131(11) 0.0003(9) -0.0014(10) -0.0097(10)
C30 0.0363(13) 0.0327(14) 0.0163(11) -0.0069(10) 0.0089(10) -0.0182(11)
C31 0.0230(11) 0.0292(13) 0.0251(13) -0.0117(10) 0.0121(10) -0.0099(10)
C32 0.0167(10) 0.0205(10) 0.0174(11) -0.0028(8) 0.0049(8) -0.0028(8)
C33 0.0149(10) 0.0414(15) 0.0201(11) -0.0015(11) -0.0053(8) 0.0011(10)
C34 0.0122(8) 0.0243(11) 0.0138(10) -0.0009(9) 0.0018(7) 0.0003(8)
C35 0.0151(9) 0.0193(11) 0.0224(12) -0.0043(9) 0.0014(8) 0.0007(8)
C36 0.0149(9) 0.0152(10) 0.0210(11) 0.0011(8) 0.0013(8) 0.0020(8)
C37 0.0096(8) 0.0187(10) 0.0136(10) 0.0008(8) 0.0008(7) 0.0001(8)
C38 0.0140(9) 0.0151(10) 0.0196(11) 0.0005(8) 0.0005(8) 0.0013(8)
C39 0.0132(9) 0.0185(10) 0.0200(12) 0.0053(8) -0.0002(8) 0.0020(8)
C40 0.0120(9) 0.0266(12) 0.0212(11) -0.0019(10) -0.0037(8) 0.0000(9)
C41 0.0124(8) 0.0173(10) 0.0181(10) -0.0002(9) 0.0013(7) -0.0005(8)
C42 0.0109(8) 0.0158(9) 0.0171(10) 0.0015(8) 0.0007(7) 0.0000(7)
C43 0.0132(8) 0.0168(10) 0.0154(10) 0.0007(8) 0.0014(7) 0.0020(8)
C44 0.0164(10) 0.0186(10) 0.0167(11) -0.0011(8) 0.0015(8) -0.0023(8)
C45 0.0204(11) 0.0257(12) 0.0231(12) -0.0072(10) -0.0017(9) -0.0035(9)
C46 0.0286(12) 0.0308(13) 0.0166(11) -0.0055(10) -0.0030(9) 0.0080(10)
C47 0.0295(12) 0.0270(13) 0.0170(11) 0.0036(9) 0.0054(9) 0.0051(10)
C48 0.0177(10) 0.0241(12) 0.0200(11) 0.0017(9) 0.0048(9) 0.0002(8)
C49 0.0163(9) 0.0377(14) 0.0187(11) 0.0037(11) -0.0038(8) 0.0011(10)
C50 0.0127(8) 0.0244(11) 0.0141(10) 0.0019(9) 0.0003(7) -0.0004(8)
C51 0.0121(9) 0.0176(10) 0.0185(11) -0.0015(8) -0.0004(8) 0.0013(8)
C52 0.0140(9) 0.0157(9) 0.0151(10) 0.0004(8) -0.0008(8) 0.0017(8)
C53 0.0093(8) 0.0171(10) 0.0163(10) -0.0002(8) 0.0019(7) -0.0002(7)
C54 0.0166(10) 0.0127(10) 0.0236(12) 0.0010(8) 0.0015(9) -0.0003(8)
C55 0.0178(10) 0.0188(10) 0.0214(12) 0.0058(9) 0.0002(9) -0.0008(8)
C56 0.0116(8) 0.0311(13) 0.0231(12) 0.0004(10) -0.0047(8) -0.0007(9)
C57 0.0124(8) 0.0153(10) 0.0180(10) 0.0012(8) 0.0021(7) -0.0005(7)
C58 0.0122(8) 0.0154(10) 0.0161(10) -0.0012(8) 0.0021(7) -0.0004(7)
C59 0.0153(9) 0.0149(9) 0.0154(10) -0.0012(8) 0.0020(7) -0.0030(7)
C60 0.0174(9) 0.0208(11) 0.0165(10) -0.0016(9) 0.0022(8) 0.0006(9)
C61 0.0230(10) 0.0278(12) 0.0201(12) 0.0015(10) -0.0033(9) 0.0000(10)
C62 0.0353(13) 0.0280(13) 0.0141(11) 0.0007(9) -0.0017(9) -0.0064(11)
C63 0.0319(13) 0.0263(12) 0.0180(12) -0.0069(10) 0.0092(10) -0.0073(10)
C64 0.0179(10) 0.0246(11) 0.0179(11) -0.0036(9) 0.0045(8) -0.0031(9)
N1 0.0125(7) 0.0207(9) 0.0138(9) -0.0021(7) 0.0024(6) 0.0000(7)
N2 0.0111(7) 0.0229(9) 0.0129(8) 0.0021(7) 0.0020(6) 0.0012(7)
N3 0.0122(7) 0.0219(9) 0.0118(8) 0.0007(7) 0.0027(6) 0.0006(7)
N4 0.0095(7) 0.0233(9) 0.0127(8) -0.0009(7) 0.0029(6) -0.0021(7)
N5 0.0111(7) 0.0204(9) 0.0156(9) 0.0022(7) 0.0007(6) 0.0008(7)
N6 0.0089(7) 0.0216(9) 0.0168(9) 0.0013(8) 0.0000(6) 0.0010(7)
N7 0.0128(7) 0.0189(9) 0.0126(9) -0.0020(7) -0.0001(6) -0.0001(7)
N8 0.0103(7) 0.0220(10) 0.0163(9) 0.0008(8) 0.0002(6) -0.0002(7)
O1 0.0119(7) 0.0411(11) 0.0147(8) -0.0012(7) -0.0005(6) 0.0025(7)
O2 0.0129(7) 0.0276(9) 0.0170(8) 0.0032(6) -0.0022(6) -0.0011(6)
O3 0.0140(7) 0.0541(13) 0.0111(7) 0.0013(8) 0.0001(6) -0.0008(8)
O4 0.0131(6) 0.0246(8) 0.0183(8) -0.0046(7) -0.0024(6) 0.0011(6)
O5 0.0128(7) 0.0369(10) 0.0159(8) -0.0039(7) 0.0011(6) -0.0015(7)
O6 0.0129(7) 0.0313(9) 0.0216(8) 0.0011(7) 0.0053(6) 0.0010(7)
O7 0.0144(7) 0.0399(10) 0.0138(8) 0.0032(8) 0.0013(6) -0.0005(7)
O8 0.0135(7) 0.0291(9) 0.0222(8) 0.0021(7) 0.0061(6) 0.0007(6)

loop_
_atom_type_symbol
_atom_type_description
_atom_type_scat_dispersion_real
_atom_type_scat_dispersion_imag
_atom_type_scat_source
C C 0.0033 0.0000 'International Tables Vol C Tables 4.2.6.8 and 6.1.1.4'
H H 0.0000 0.0000 'International Tables Vol C Tables 4.2.6.8 and 6.1.1.4'
N N 0.0061 0.0000 'International Tables Vol C Tables 4.2.6.8 and 6.1.1.4'
O O 0.0106 0.0000 'International Tables Vol C Tables 4.2.6.8 and 6.1.1.4'

loop_
_geom_angle_atom_site_label_1
_geom_angle_atom_site_label_2
_geom_angle_atom_site_label_3
_geom_angle
C2 C1 H1A 109.5
C2 C1 H1B 109.5
H1A C1 H1B 109.5
C2 C1 H1C 109.5
H1A C1 H1C 109.5
H1B C1 H1C 109.5
O1 C2 C7 110.21(18)
O1 C2 C3 111.02(18)
C7 C2 C3 111.59(18)
O1 C2 C1 104.70(17)
C7 C2 C1 109.56(19)
C3 C2 C1 109.53(19)
C4 C3 C2 123.8(2)
C4 C3 H3 118.1
C2 C3 H3 118.1
C3 C4 C5 123.3(2)
C3 C4 H4 118.3
C5 C4 H4 118.3
N2 C5 N1 104.01(16)
N2 C5 C6 109.88(17)
N1 C5 C6 109.55(18)
N2 C5 C4 110.96(18)
N1 C5 C4 109.53(17)
C6 C5 C4 112.56(18)
C7 C6 C5 123.0(2)
C7 C6 H6 118.5
C5 C6 H6 118.5
C6 C7 C2 124.5(2)
C6 C7 H7 117.7
C2 C7 H7 117.7
N2 C8 H8A 109.5
N2 C8 H8B 109.5
H8A C8 H8B 109.5
N2 C8 H8C 109.5
H8A C8 H8C 109.5
H8B C8 H8C 109.5
O2 C9 N2 127.9(2)
O2 C9 C10 128.2(2)
N2 C9 C10 103.93(18)
N1 C10 C11 124.16(18)
N1 C10 C9 112.24(18)
C11 C10 C9 123.51(18)
C12 C11 C16 119.3(2)
C12 C11 C10 119.51(19)
C16 C11 C10 121.17(19)
C13 C12 C11 120.2(2)
C13 C12 H12 119.9
C11 C12 H12 119.9
C12 C13 C14 120.5(2)
C12 C13 H13 119.7
C14 C13 H13 119.7
C13 C14 C15 119.6(2)
C13 C14 H14 120.2
C15 C14 H14 120.2
C16 C15 C14 120.4(2)
C16 C15 H15 119.8
C14 C15 H15 119.8
C15 C16 C11 120.0(2)
C15 C16 H16 120.0
C11 C16 H16 120.0
C18 C17 H17A 109.5
C18 C17 H17B 109.5
H17A C17 H17B 109.5
C18 C17 H17C 109.5
H17A C17 H17C 109.5
H17B C17 H17C 109.5
O3 C18 C19 110.9(2)
O3 C18 C23 110.35(19)
C19 C18 C23 111.86(18)
O3 C18 C17 104.71(17)
C19 C18 C17 109.5(2)
C23 C18 C17 109.2(2)
C20 C19 C18 123.9(2)
C20 C19 H19 118.0
C18 C19 H19 118.0
C19 C20 C21 122.6(2)
C19 C20 H20 118.7
C21 C20 H20 118.7
N3 C21 N4 104.29(15)
N3 C21 C22 109.11(18)
N4 C21 C22 110.07(18)
N3 C21 C20 109.48(18)
N4 C21 C20 110.32(18)
C22 C21 C20 113.18(17)
C23 C22 C21 122.1(2)
C23 C22 H22 119.0
C21 C22 H22 119.0
C22 C23 C18 124.5(2)
C22 C23 H23 117.8
C18 C23 H23 117.8
N4 C24 H24A 109.5
N4 C24 H24B 109.5
H24A C24 H24B 109.5
N4 C24 H24C 109.5
H24A C24 H24C 109.5
H24B C24 H24C 109.5
O4 C25 N4 128.34(19)
O4 C25 C26 127.78(19)
N4 C25 C26 103.87(16)
N3 C26 C27 123.98(18)
N3 C26 C25 112.23(17)
C27 C26 C25 123.76(18)
C28 C27 C32 120.0(2)
C28 C27 C26 121.1(2)
C32 C27 C26 118.9(2)
C29 C28 C27 119.8(2)
C29 C28 H28 120.1
C27 C28 H28 120.1
C30 C29 C28 120.5(2)
C30 C29 H29 119.8
C28 C29 H29 119.8
C29 C30 C31 119.7(2)
C29 C30 H30 120.2
C31 C30 H30 120.2
C32 C31 C30 120.6(2)
C32 C31 H31 119.7
C30 C31 H31 119.7
C31 C32 C27 119.5(2)
C31 C32 H32 120.3
C27 C32 H32 120.3
C34 C33 H33A 109.5
C34 C33 H33B 109.5
H33A C33 H33B 109.5
C34 C33 H33C 109.5
H33A C33 H33C 109.5
H33B C33 H33C 109.5
O5 C34 C35 110.84(19)
O5 C34 C39 110.77(18)
C35 C34 C39 111.37(18)
O5 C34 C33 104.65(17)
C35 C34 C33 109.2(2)
C39 C34 C33 109.8(2)
C36 C35 C34 124.4(2)
C36 C35 H35 117.8
C34 C35 H35 117.8
C35 C36 C37 122.9(2)
C35 C36 H36 118.5
C37 C36 H36 118.5
N5 C37 N6 103.72(16)
N5 C37 C36 110.21(18)
N6 C37 C36 109.70(18)
N5 C37 C38 109.04(18)
N6 C37 C38 111.17(17)
C36 C37 C38 112.63(17)
C39 C38 C37 123.0(2)
C39 C38 H38 118.5
C37 C38 H38 118.5
C38 C39 C34 124.2(2)
C38 C39 H39 117.9
C34 C39 H39 117.9
N6 C40 H40A 109.5
N6 C40 H40B 109.5
H40A C40 H40B 109.5
N6 C40 H40C 109.5
H40A C40 H40C 109.5
H40B C40 H40C 109.5
O6 C41 N6 128.1(2)
O6 C41 C42 128.2(2)
N6 C41 C42 103.70(17)
N5 C42 C43 123.44(18)
N5 C42 C41 112.58(19)
C43 C42 C41 123.90(18)
C48 C43 C44 119.3(2)
C48 C43 C42 121.9(2)
C44 C43 C42 118.86(19)
C45 C44 C43 120.5(2)
C45 C44 H44 119.7
C43 C44 H44 119.7
C44 C45 C46 120.2(2)
C44 C45 H45 119.9
C46 C45 H45 119.9
C45 C46 C47 119.5(2)
C45 C46 H46 120.2
C47 C46 H46 120.2
C48 C47 C46 120.4(2)
C48 C47 H47 119.8
C46 C47 H47 119.8
C47 C48 C43 120.0(2)
C47 C48 H48 120.0
C43 C48 H48 120.0
C50 C49 H49A 109.5
C50 C49 H49B 109.5
H49A C49 H49B 109.5
C50 C49 H49C 109.5
H49A C49 H49C 109.5
H49B C49 H49C 109.5
O7 C50 C55 110.35(19)
O7 C50 C51 111.17(18)
C55 C50 C51 111.62(18)
O7 C50 C49 104.48(17)
C55 C50 C49 110.04(19)
C51 C50 C49 108.94(19)
C52 C51 C50 123.7(2)
C52 C51 H51 118.2
C50 C51 H51 118.2
C51 C52 C53 123.5(2)
C51 C52 H52 118.2
C53 C52 H52 118.2
N8 C53 N7 104.24(16)
N8 C53 C52 110.92(18)
N7 C53 C52 109.89(17)
N8 C53 C54 109.70(17)
N7 C53 C54 109.29(17)
C52 C53 C54 112.48(17)
C55 C54 C53 122.5(2)
C55 C54 H54 118.7
C53 C54 H54 118.7
C54 C55 C50 124.6(2)
C54 C55 H55 117.7
C50 C55 H55 117.7
N8 C56 H56A 109.5
N8 C56 H56B 109.5
H56A C56 H56B 109.5
N8 C56 H56C 109.5
H56A C56 H56C 109.5
H56B C56 H56C 109.5
O8 C57 N8 127.7(2)
O8 C57 C58 128.1(2)
N8 C57 C58 104.12(17)
N7 C58 C59 123.75(19)
N7 C58 C57 111.73(19)
C59 C58 C57 124.42(19)
C64 C59 C60 119.6(2)
C64 C59 C58 121.3(2)
C60 C59 C58 119.1(2)
C61 C60 C59 120.2(2)
C61 C60 H60 119.9
C59 C60 H60 119.9
C60 C61 C62 120.1(2)
C60 C61 H61 120.0
C62 C61 H61 120.0
C63 C62 C61 119.9(2)
C63 C62 H62 120.0
C61 C62 H62 120.0
C62 C63 C64 120.7(2)
C62 C63 H63 119.7
C64 C63 H63 119.7
C63 C64 C59 119.5(2)
C63 C64 H64 120.2
C59 C64 H64 120.2
C10 N1 C5 108.43(17)
C9 N2 C8 123.84(19)
C9 N2 C5 111.36(17)
C8 N2 C5 124.80(18)
C26 N3 C21 108.46(16)
C25 N4 C24 124.79(17)
C25 N4 C21 111.13(16)
C24 N4 C21 124.07(17)
C42 N5 C37 108.62(17)
C41 N6 C40 124.74(18)
C41 N6 C37 111.32(17)
C40 N6 C37 123.93(18)
C58 N7 C53 108.66(17)
C57 N8 C56 124.91(18)
C57 N8 C53 111.19(17)
C56 N8 C53 123.90(18)
C2 O1 H1 109.5
C18 O3 H3A 109.5
C34 O5 H5 109.5
C50 O7 H7A 109.5

loop_
_geom_bond_atom_site_label_1
_geom_bond_atom_site_label_2
_geom_bond_distance
C1 C2 1.532(3)
C1 H1A 0.9800
C1 H1B 0.9800
C1 H1C 0.9800
C2 O1 1.433(3)
C2 C7 1.502(3)
C2 C3 1.508(3)
C3 C4 1.327(3)
C3 H3 0.9500
C4 C5 1.505(3)
C4 H4 0.9500
C5 N2 1.472(3)
C5 N1 1.481(3)
C5 C6 1.504(3)
C6 C7 1.323(3)
C6 H6 0.9500
C7 H7 0.9500
C8 N2 1.451(3)
C8 H8A 0.9800
C8 H8B 0.9800
C8 H8C 0.9800
C9 O2 1.228(3)
C9 N2 1.343(3)
C9 C10 1.515(3)
C10 N1 1.285(3)
C10 C11 1.468(3)
C11 C12 1.396(3)
C11 C16 1.397(3)
C12 C13 1.381(3)
C12 H12 0.9500
C13 C14 1.385(3)
C13 H13 0.9500
C14 C15 1.390(3)
C14 H14 0.9500
C15 C16 1.386(3)
C15 H15 0.9500
C16 H16 0.9500
C17 C18 1.533(3)
C17 H17A 0.9800
C17 H17B 0.9800
C17 H17C 0.9800
C18 O3 1.431(3)
C18 C19 1.497(4)
C18 C23 1.498(4)
C19 C20 1.329(3)
C19 H19 0.9500
C20 C21 1.506(3)
C20 H20 0.9500
C21 N3 1.471(3)
C21 N4 1.474(2)
C21 C22 1.504(3)
C22 C23 1.328(3)
C22 H22 0.9500
C23 H23 0.9500
C24 N4 1.449(3)
C24 H24A 0.9800
C24 H24B 0.9800
C24 H24C 0.9800
C25 O4 1.228(2)
C25 N4 1.343(3)
C25 C26 1.514(3)
C26 N3 1.286(3)
C26 C27 1.467(3)
C27 C28 1.394(3)
C27 C32 1.402(3)
C28 C29 1.393(3)
C28 H28 0.9500
C29 C30 1.385(4)
C29 H29 0.9500
C30 C31 1.394(4)
C30 H30 0.9500
C31 C32 1.387(3)
C31 H31 0.9500
C32 H32 0.9500
C33 C34 1.538(3)
C33 H33A 0.9800
C33 H33B 0.9800
C33 H33C 0.9800
C34 O5 1.435(2)
C34 C35 1.500(3)
C34 C39 1.506(3)
C35 C36 1.326(3)
C35 H35 0.9500
C36 C37 1.502(3)
C36 H36 0.9500
C37 N5 1.475(3)
C37 N6 1.477(2)
C37 C38 1.505(3)
C38 C39 1.324(3)
C38 H38 0.9500
C39 H39 0.9500
C40 N6 1.455(3)
C40 H40A 0.9800
C40 H40B 0.9800
C40 H40C 0.9800
C41 O6 1.229(3)
C41 N6 1.341(3)
C41 C42 1.510(3)
C42 N5 1.277(3)
C42 C43 1.472(3)
C43 C48 1.397(3)
C43 C44 1.398(3)
C44 C45 1.378(3)
C44 H44 0.9500
C45 C46 1.390(4)
C45 H45 0.9500
C46 C47 1.396(4)
C46 H46 0.9500
C47 C48 1.383(4)
C47 H47 0.9500
C48 H48 0.9500
C49 C50 1.531(3)
C49 H49A 0.9800
C49 H49B 0.9800
C49 H49C 0.9800
C50 O7 1.435(2)
C50 C55 1.500(3)
C50 C51 1.503(3)
C51 C52 1.325(3)
C51 H51 0.9500
C52 C53 1.505(3)
C52 H52 0.9500
C53 N8 1.472(2)
C53 N7 1.472(3)
C53 C54 1.509(3)
C54 C55 1.326(3)
C54 H54 0.9500
C55 H55 0.9500
C56 N8 1.455(3)
C56 H56A 0.9800
C56 H56B 0.9800
C56 H56C 0.9800
C57 O8 1.232(3)
C57 N8 1.341(3)
C57 C58 1.517(3)
C58 N7 1.289(3)
C58 C59 1.466(3)
C59 C64 1.399(3)
C59 C60 1.401(3)
C60 C61 1.386(3)
C60 H60 0.9500
C61 C62 1.393(4)
C61 H61 0.9500
C62 C63 1.384(4)
C62 H62 0.9500
C63 C64 1.393(4)
C63 H63 0.9500
C64 H64 0.9500
O1 H1 0.8400
O3 H3A 0.8400
O5 H5 0.8400
O7 H7A 0.8400
